data_7126745
loop_
_publ_author_name
'Ward, Jas S.'
'Fiorini, Giorgia'
'Frontera, Antonio'
'Rissanen, Kari'

_publ_section_title
;
 Asymmetric [N-I-N]<sup>+</sup> halonium complexes.
;
_journal_issue 60
_journal_name_full 'Chemical communications (Cambridge, England)'
_journal_page_first 8428
_journal_page_last 8431
_journal_paper_doi 10.1039/d0cc02758h
_journal_volume 56
_journal_year 2020
_chemical_formula_moiety 'C14 H18 Ag N2, F6 P'
_chemical_formula_sum 'C14 H18 Ag F6 N2 P'
_chemical_formula_weight 467.14
_space_group_crystal_system monoclinic
_space_group_IT_number 14
_space_group_name_Hall '-P 2yn'
_space_group_name_H-M_alt 'P 1 21/n 1'
_atom_sites_solution_hydrogens geom
_atom_sites_solution_primary dual
_audit_creation_date 2020-02-10
_audit_creation_method
;
Olex2 1.2
(compiled 2018.05.29 svn.r3508 for OlexSys, GUI svn.r5506)
;
_audit_update_record
;
2020-04-15 deposited with the CCDC.	2020-06-19 downloaded from the CCDC.
;
_cell_angle_alpha 90
_cell_angle_beta 90.6900(10)
_cell_angle_gamma 90
_cell_formula_units_Z 4
_cell_length_a 8.0602(2)
_cell_length_b 19.5517(3)
_cell_length_c 10.8483(2)
_cell_measurement_reflns_used 5403
_cell_measurement_temperature 170
_cell_measurement_theta_max 30.999
_cell_measurement_theta_min 0.407
_cell_volume 1709.47(6)
_computing_cell_refinement 'DENZO/SCALEPACK (Otwinowski & Minor, 1997)'
_computing_data_collection 'COLLECT (Nonius, 2001).'
_computing_data_reduction 'DENZO/SCALEPACK (Otwinowski & Minor, 1997)'
_computing_molecular_graphics 'Olex2 (Dolomanov et al., 2009)'
_computing_publication_material 'Olex2 (Dolomanov et al., 2009)'
_computing_structure_refinement 'ShelXL (Sheldrick, 2015)'
_computing_structure_solution 'ShelXT (Sheldrick, 2015)'
_diffrn_ambient_temperature 170
_diffrn_measured_fraction_theta_full 0.992
_diffrn_measured_fraction_theta_max 0.993
_diffrn_measurement_device_type 'Bruker APEX-II CCD'
_diffrn_measurement_method '\w scans'
_diffrn_radiation_monochromator graphite
_diffrn_radiation_type MoK\a
_diffrn_radiation_wavelength 0.71073
_diffrn_reflns_av_R_equivalents 0.0261
_diffrn_reflns_av_unetI/netI 0.0269
_diffrn_reflns_Laue_measured_fraction_full 0.992
_diffrn_reflns_Laue_measured_fraction_max 0.993
_diffrn_reflns_limit_h_max 10
_diffrn_reflns_limit_h_min -10
_diffrn_reflns_limit_k_max 25
_diffrn_reflns_limit_k_min -25
_diffrn_reflns_limit_l_max 13
_diffrn_reflns_limit_l_min -13
_diffrn_reflns_number 14940
_diffrn_reflns_point_group_measured_fraction_full 0.992
_diffrn_reflns_point_group_measured_fraction_max 0.993
_diffrn_reflns_theta_full 25.242
_diffrn_reflns_theta_max 27.102
_diffrn_reflns_theta_min 2.734
_diffrn_standards_number 0
_exptl_absorpt_coefficient_mu 1.332
_exptl_absorpt_correction_T_max 0.7462
_exptl_absorpt_correction_T_min 0.6904
_exptl_absorpt_correction_type multi-scan
_exptl_absorpt_process_details
'SADABS-2012/1 (Bruker,2012) was used for absorption correction. wR2(int) was 0.0652 before and 0.0572 after correction. The Ratio of minimum to maximum transmission is 0.9252. The \l/2 correction factor is 0.0015.'
_exptl_crystal_colour colourless
_exptl_crystal_colour_primary colourless
_exptl_crystal_density_diffrn 1.815
_exptl_crystal_description plate
_exptl_crystal_F_000 928
_exptl_crystal_size_max 0.32
_exptl_crystal_size_mid 0.28
_exptl_crystal_size_min 0.24
_refine_diff_density_max 0.843
_refine_diff_density_min -0.338
_refine_diff_density_rms 0.056
_refine_ls_extinction_method none
_refine_ls_goodness_of_fit_ref 1.031
_refine_ls_hydrogen_treatment constr
_refine_ls_matrix_type full
_refine_ls_number_parameters 230
_refine_ls_number_reflns 3747
_refine_ls_number_restraints 6
_refine_ls_restrained_S_all 1.034
_refine_ls_R_factor_all 0.0331
_refine_ls_R_factor_gt 0.0281
_refine_ls_shift/su_max 0.002
_refine_ls_shift/su_mean 0.000
_refine_ls_structure_factor_coef Fsqd
_refine_ls_weighting_details 'w=1/[\s^2^(Fo^2^)+(0.0178P)^2^+1.6837P] where P=(Fo^2^+2Fc^2^)/3'
_refine_ls_weighting_scheme calc
_refine_ls_wR_factor_gt 0.0636
_refine_ls_wR_factor_ref 0.0660
_reflns_Friedel_coverage 0.000
_reflns_number_gt 3340
_reflns_number_total 3747
_reflns_threshold_expression 'I > 2\s(I)'
_cod_data_source_file d0cc02758h2.cif
_cod_data_source_block 1d
_cod_depositor_comments 'Adding full bibliography for 7126741--7126748.cif.'
_cod_database_code 7126745
_shelxl_version_number 2014/6
_shelx_space_group_comment
;
The symmetry employed for this shelxl refinement is uniquely defined
by the following loop, which should always be used as a source of
symmetry information in preference to the above space-group names.
They are only intended as comments.
;
_shelx_estimated_absorpt_t_max 0.741
_shelx_estimated_absorpt_t_min 0.675
_olex2_refinement_description
;
1. Fixed Uiso
 At 1.2 times of:
  All C(H) groups, All C(H,H) groups, All C(H,H,H,H) groups
 At 1.5 times of:
  All C(H,H,H) groups
2. Rigid body (RIGU) restrains
 C7, C8, C8A
 with sigma for 1-2 distances of 0.001 and sigma for 1-3 distances of 0.001
3. Others
 Sof(H7BC)=Sof(H7BD)=Sof(C8A)=Sof(H8AA)=Sof(H8AB)=Sof(H8AC)=1-FVAR(1)
 Sof(H7AB)=Sof(H7AA)=Sof(C8)=Sof(H8A)=Sof(H8B)=Sof(H8C)=FVAR(1)
4.a Secondary CH2 refined with riding coordinates:
 C7(H7AB,H7AA), C7(H7BC,H7BD), C17(H17A,H17B)
4.b Aromatic/amide H refined with riding coordinates:
 C2(H2), C3(H3), C5(H5), C6(H6), C12(H12), C13(H13), C15(H15), C16(H16)
4.c Idealised Me refined as rotating group:
 C8(H8A,H8B,H8C), C8A(H8AA,H8AB,H8AC), C18(H18A,H18B,H18C)
;
_olex2_submission_special_instructions 'No special instructions were received'

loop_
_space_group_symop_operation_xyz
'x, y, z'
'-x+1/2, y+1/2, -z+1/2'
'-x, -y, -z'
'x-1/2, -y-1/2, z-1/2'

loop_
_atom_site_label
_atom_site_type_symbol
_atom_site_fract_x
_atom_site_fract_y
_atom_site_fract_z
_atom_site_U_iso_or_equiv
_atom_site_adp_type
_atom_site_occupancy
_atom_site_site_symmetry_order
_atom_site_calc_flag
_atom_site_refinement_flags_posn
_atom_site_refinement_flags_adp
_atom_site_refinement_flags_occupancy
_atom_site_disorder_assembly
_atom_site_disorder_group
Ag1 Ag 0.30536(3) 0.52654(2) 0.48868(2) 0.04504(8) Uani 1 1 d . . . . .
N1 N 0.4431(2) 0.59393(10) 0.37686(17) 0.0372(4) Uani 1 1 d . . . . .
N11 N 0.1541(3) 0.47050(10) 0.6113(2) 0.0429(5) Uani 1 1 d . . . . .
C2 C 0.4900(3) 0.57839(12) 0.2617(2) 0.0408(5) Uani 1 1 d . . . . .
H2 H 0.4664 0.5339 0.2307 0.049 Uiso 1 1 calc R . . . .
C3 C 0.5709(3) 0.62413(12) 0.1865(2) 0.0397(5) Uani 1 1 d . . . . .
H3 H 0.6003 0.6113 0.1052 0.048 Uiso 1 1 calc R . . . .
C4 C 0.6089(3) 0.68886(12) 0.2300(2) 0.0409(5) Uani 1 1 d . . . . .
C5 C 0.5584(4) 0.70466(13) 0.3484(2) 0.0501(7) Uani 1 1 d . . . . .
H5 H 0.5790 0.7490 0.3810 0.060 Uiso 1 1 calc R . . . .
C6 C 0.4793(3) 0.65683(12) 0.4185(2) 0.0427(6) Uani 1 1 d . . . . .
H6 H 0.4488 0.6687 0.5001 0.051 Uiso 1 1 calc R . . . .
C7 C 0.6991(4) 0.74057(14) 0.1523(3) 0.0533(7) Uani 1 1 d . U . . .
H7AB H 0.8015 0.7552 0.1961 0.064 Uiso 0.84(2) 1 calc R . P A 1
H7AA H 0.7316 0.7190 0.0736 0.064 Uiso 0.84(2) 1 calc R . P A 1
H7BC H 0.6816 0.7283 0.0646 0.064 Uiso 0.16(2) 1 calc R . P A 2
H7BD H 0.8193 0.7364 0.1704 0.064 Uiso 0.16(2) 1 calc R . P A 2
C8 C 0.5960(9) 0.8003(4) 0.1263(8) 0.063(2) Uani 0.84(2) 1 d . U P A 1
H8A H 0.4965 0.7862 0.0802 0.095 Uiso 0.84(2) 1 calc GR . P A 1
H8B H 0.6590 0.8333 0.0773 0.095 Uiso 0.84(2) 1 calc GR . P A 1
H8C H 0.5634 0.8217 0.2041 0.095 Uiso 0.84(2) 1 calc GR . P A 1
C8A C 0.648(3) 0.8188(11) 0.170(2) 0.040(5) Uani 0.16(2) 1 d . U P A 2
H8AA H 0.5275 0.8219 0.1814 0.060 Uiso 0.16(2) 1 calc GR . P A 2
H8AB H 0.6783 0.8449 0.0962 0.060 Uiso 0.16(2) 1 calc GR . P A 2
H8AC H 0.7054 0.8377 0.2420 0.060 Uiso 0.16(2) 1 calc GR . P A 2
C12 C 0.1045(3) 0.40643(13) 0.5872(2) 0.0445(6) Uani 1 1 d . . . . .
H12 H 0.1330 0.3864 0.5105 0.053 Uiso 1 1 calc R . . . .
C13 C 0.0138(3) 0.36848(13) 0.6695(2) 0.0465(6) Uani 1 1 d . . . . .
H13 H -0.0177 0.3231 0.6487 0.056 Uiso 1 1 calc R . . . .
C14 C -0.0321(3) 0.39539(12) 0.7816(2) 0.0425(6) Uani 1 1 d . . . . .
C15 C 0.0164(4) 0.46195(14) 0.8040(3) 0.0632(9) Uani 1 1 d . . . . .
H15 H -0.0134 0.4836 0.8789 0.076 Uiso 1 1 calc R . . . .
C16 C 0.1078(4) 0.49736(14) 0.7181(3) 0.0630(9) Uani 1 1 d . . . . .
H16 H 0.1392 0.5431 0.7362 0.076 Uiso 1 1 calc R . . . .
C17 C -0.1281(4) 0.35268(14) 0.8723(3) 0.0523(7) Uani 1 1 d . . . . .
H17A H -0.0597 0.3125 0.8953 0.063 Uiso 1 1 calc R . . . .
H17B H -0.2294 0.3354 0.8302 0.063 Uiso 1 1 calc R . . . .
C18 C -0.1792(4) 0.38875(17) 0.9892(3) 0.0585(8) Uani 1 1 d . . . . .
H18A H -0.2400 0.4306 0.9680 0.088 Uiso 1 1 calc GR . . . .
H18B H -0.0801 0.4004 1.0380 0.088 Uiso 1 1 calc GR . . . .
H18C H -0.2507 0.3585 1.0373 0.088 Uiso 1 1 calc GR . . . .
P51 P 0.36364(8) 0.37156(3) 0.21566(6) 0.03868(14) Uani 1 1 d . . . . .
F52 F 0.3327(3) 0.31499(9) 0.31744(17) 0.0695(5) Uani 1 1 d . . . . .
F53 F 0.2609(3) 0.42465(10) 0.29532(18) 0.0818(6) Uani 1 1 d . . . . .
F54 F 0.5279(3) 0.39546(11) 0.28692(17) 0.0775(6) Uani 1 1 d . . . . .
F55 F 0.3956(3) 0.42877(8) 0.11515(14) 0.0678(5) Uani 1 1 d . . . . .
F56 F 0.4683(3) 0.31883(9) 0.13737(19) 0.0736(5) Uani 1 1 d . . . . .
F57 F 0.2007(2) 0.34874(11) 0.14449(18) 0.0752(5) Uani 1 1 d . . . . .

loop_
_atom_site_aniso_label
_atom_site_aniso_U_11
_atom_site_aniso_U_22
_atom_site_aniso_U_33
_atom_site_aniso_U_23
_atom_site_aniso_U_13
_atom_site_aniso_U_12
Ag1 0.05109(13) 0.04390(12) 0.04037(11) 0.01244(8) 0.01012(8) -0.00523(8)
N1 0.0421(11) 0.0377(10) 0.0320(9) 0.0070(8) 0.0039(8) -0.0019(8)
N11 0.0483(12) 0.0384(11) 0.0422(11) 0.0087(8) 0.0118(9) -0.0010(9)
C2 0.0565(15) 0.0341(11) 0.0319(11) -0.0004(9) 0.0030(10) -0.0061(11)
C3 0.0537(15) 0.0393(12) 0.0263(11) -0.0014(9) 0.0059(10) -0.0007(11)
C4 0.0481(14) 0.0355(12) 0.0394(13) 0.0002(9) 0.0133(11) -0.0035(10)
C5 0.0698(19) 0.0363(12) 0.0447(14) -0.0099(10) 0.0228(13) -0.0103(12)
C6 0.0532(15) 0.0414(12) 0.0338(12) -0.0033(10) 0.0146(11) -0.0031(11)
C7 0.0617(17) 0.0444(13) 0.0543(16) 0.0073(11) 0.0213(13) -0.0045(11)
C8 0.065(3) 0.056(3) 0.069(4) 0.027(3) 0.030(3) 0.008(2)
C8A 0.044(11) 0.041(3) 0.035(10) 0.006(3) 0.005(7) -0.009(4)
C12 0.0489(14) 0.0459(13) 0.0388(13) 0.0024(10) 0.0029(11) -0.0078(11)
C13 0.0488(15) 0.0429(13) 0.0479(14) 0.0054(11) -0.0003(12) -0.0105(11)
C14 0.0394(13) 0.0396(12) 0.0488(14) 0.0131(10) 0.0115(11) 0.0025(10)
C15 0.088(2) 0.0407(14) 0.0614(18) 0.0001(12) 0.0403(17) -0.0021(14)
C16 0.093(2) 0.0357(13) 0.0612(18) 0.0011(12) 0.0357(17) -0.0081(14)
C17 0.0459(15) 0.0480(15) 0.0633(17) 0.0181(13) 0.0167(13) 0.0018(12)
C18 0.0516(17) 0.0707(19) 0.0535(17) 0.0189(14) 0.0157(13) -0.0041(14)
P51 0.0479(4) 0.0363(3) 0.0319(3) -0.0003(2) 0.0054(3) -0.0026(3)
F52 0.0898(14) 0.0564(10) 0.0623(11) 0.0215(8) 0.0018(10) -0.0207(9)
F53 0.1175(17) 0.0670(12) 0.0618(11) -0.0138(9) 0.0336(11) 0.0189(11)
F54 0.0803(13) 0.0916(14) 0.0602(11) 0.0113(10) -0.0182(10) -0.0400(11)
F55 0.1176(16) 0.0508(9) 0.0350(8) 0.0072(7) 0.0081(9) -0.0089(9)
F56 0.0736(13) 0.0573(10) 0.0906(14) -0.0168(9) 0.0274(11) 0.0076(9)
F57 0.0576(11) 0.1026(15) 0.0653(11) -0.0058(10) -0.0090(9) -0.0145(10)

loop_
_atom_type_symbol
_atom_type_description
_atom_type_scat_dispersion_real
_atom_type_scat_dispersion_imag
_atom_type_scat_source
C C 0.0033 0.0016 'International Tables Vol C Tables 4.2.6.8 and 6.1.1.4'
H H 0.0000 0.0000 'International Tables Vol C Tables 4.2.6.8 and 6.1.1.4'
Ag Ag -0.8971 1.1015 'International Tables Vol C Tables 4.2.6.8 and 6.1.1.4'
F F 0.0171 0.0103 'International Tables Vol C Tables 4.2.6.8 and 6.1.1.4'
N N 0.0061 0.0033 'International Tables Vol C Tables 4.2.6.8 and 6.1.1.4'
P P 0.1023 0.0942 'International Tables Vol C Tables 4.2.6.8 and 6.1.1.4'

loop_
_geom_angle_atom_site_label_1
_geom_angle_atom_site_label_2
_geom_angle_atom_site_label_3
_geom_angle
_geom_angle_site_symmetry_1
_geom_angle_site_symmetry_3
_geom_angle_publ_flag
N1 Ag1 Ag1 74.58(5) . 3_666 ?
N1 Ag1 N11 172.59(8) . . ?
N11 Ag1 Ag1 110.05(6) . 3_666 ?
C2 N1 Ag1 123.20(16) . . ?
C6 N1 Ag1 119.44(15) . . ?
C6 N1 C2 117.26(19) . . ?
C12 N11 Ag1 122.23(17) . . ?
C16 N11 Ag1 120.81(18) . . ?
C16 N11 C12 116.9(2) . . ?
N1 C2 H2 118.6 . . ?
N1 C2 C3 122.9(2) . . ?
C3 C2 H2 118.6 . . ?
C2 C3 H3 120.2 . . ?
C2 C3 C4 119.7(2) . . ?
C4 C3 H3 120.2 . . ?
C3 C4 C5 117.0(2) . . ?
C3 C4 C7 121.9(2) . . ?
C5 C4 C7 121.1(2) . . ?
C4 C5 H5 119.8 . . ?
C6 C5 C4 120.4(2) . . ?
C6 C5 H5 119.8 . . ?
N1 C6 C5 122.7(2) . . ?
N1 C6 H6 118.6 . . ?
C5 C6 H6 118.6 . . ?
C4 C7 H7AB 109.3 . . ?
C4 C7 H7AA 109.3 . . ?
C4 C7 H7BC 108.1 . . ?
C4 C7 H7BD 108.1 . . ?
C4 C7 C8A 116.7(8) . . ?
H7AB C7 H7AA 108.0 . . ?
H7BC C7 H7BD 107.3 . . ?
C8 C7 C4 111.6(3) . . ?
C8 C7 H7AB 109.3 . . ?
C8 C7 H7AA 109.3 . . ?
C8A C7 H7BC 108.1 . . ?
C8A C7 H7BD 108.1 . . ?
C7 C8 H8A 109.5 . . ?
C7 C8 H8B 109.5 . . ?
C7 C8 H8C 109.5 . . ?
H8A C8 H8B 109.5 . . ?
H8A C8 H8C 109.5 . . ?
H8B C8 H8C 109.5 . . ?
C7 C8A H8AA 109.5 . . ?
C7 C8A H8AB 109.5 . . ?
C7 C8A H8AC 109.5 . . ?
H8AA C8A H8AB 109.5 . . ?
H8AA C8A H8AC 109.5 . . ?
H8AB C8A H8AC 109.5 . . ?
N11 C12 H12 118.8 . . ?
N11 C12 C13 122.5(2) . . ?
C13 C12 H12 118.8 . . ?
C12 C13 H13 119.5 . . ?
C12 C13 C14 121.1(2) . . ?
C14 C13 H13 119.5 . . ?
C13 C14 C17 120.5(2) . . ?
C15 C14 C13 115.9(2) . . ?
C15 C14 C17 123.6(2) . . ?
C14 C15 H15 119.8 . . ?
C14 C15 C16 120.4(3) . . ?
C16 C15 H15 119.8 . . ?
N11 C16 C15 123.2(3) . . ?
N11 C16 H16 118.4 . . ?
C15 C16 H16 118.4 . . ?
C14 C17 H17A 108.3 . . ?
C14 C17 H17B 108.3 . . ?
C14 C17 C18 115.8(2) . . ?
H17A C17 H17B 107.4 . . ?
C18 C17 H17A 108.3 . . ?
C18 C17 H17B 108.3 . . ?
C17 C18 H18A 109.5 . . ?
C17 C18 H18B 109.5 . . ?
C17 C18 H18C 109.5 . . ?
H18A C18 H18B 109.5 . . ?
H18A C18 H18C 109.5 . . ?
H18B C18 H18C 109.5 . . ?
F52 P51 F53 89.40(11) . . ?
F52 P51 F54 90.19(10) . . ?
F52 P51 F55 179.27(11) . . ?
F52 P51 F56 90.49(11) . . ?
F53 P51 F54 88.84(13) . . ?
F55 P51 F53 90.18(10) . . ?
F55 P51 F54 89.19(10) . . ?
F56 P51 F53 179.21(13) . . ?
F56 P51 F54 90.37(12) . . ?
F56 P51 F55 89.92(10) . . ?
F57 P51 F52 90.37(11) . . ?
F57 P51 F53 90.84(12) . . ?
F57 P51 F54 179.35(12) . . ?
F57 P51 F55 90.24(11) . . ?
F57 P51 F56 89.94(12) . . ?

loop_
_geom_bond_atom_site_label_1
_geom_bond_atom_site_label_2
_geom_bond_distance
_geom_bond_site_symmetry_2
_geom_bond_publ_flag
Ag1 Ag1 3.3113(4) 3_666 ?
Ag1 N1 2.1150(18) . ?
Ag1 N11 2.120(2) . ?
N1 C2 1.344(3) . ?
N1 C6 1.341(3) . ?
N11 C12 1.340(3) . ?
N11 C16 1.329(4) . ?
C2 H2 0.9500 . ?
C2 C3 1.380(3) . ?
C3 H3 0.9500 . ?
C3 C4 1.384(3) . ?
C4 C5 1.386(3) . ?
C4 C7 1.509(3) . ?
C5 H5 0.9500 . ?
C5 C6 1.368(3) . ?
C6 H6 0.9500 . ?
C7 H7AB 0.9900 . ?
C7 H7AA 0.9900 . ?
C7 H7BC 0.9900 . ?
C7 H7BD 0.9900 . ?
C7 C8 1.459(5) . ?
C7 C8A 1.597(19) . ?
C8 H8A 0.9800 . ?
C8 H8B 0.9800 . ?
C8 H8C 0.9800 . ?
C8A H8AA 0.9800 . ?
C8A H8AB 0.9800 . ?
C8A H8AC 0.9800 . ?
C12 H12 0.9500 . ?
C12 C13 1.378(3) . ?
C13 H13 0.9500 . ?
C13 C14 1.380(4) . ?
C14 C15 1.379(4) . ?
C14 C17 1.511(3) . ?
C15 H15 0.9500 . ?
C15 C16 1.381(4) . ?
C16 H16 0.9500 . ?
C17 H17A 0.9900 . ?
C17 H17B 0.9900 . ?
C17 C18 1.513(4) . ?
C18 H18A 0.9800 . ?
C18 H18B 0.9800 . ?
C18 H18C 0.9800 . ?
P51 F52 1.5848(16) . ?
P51 F53 1.5897(18) . ?
P51 F54 1.5948(19) . ?
P51 F55 1.5852(16) . ?
P51 F56 1.5853(17) . ?
P51 F57 1.5797(19) . ?
